data_4310298
loop_
_publ_author_name
'Vadapalli Chandrasekhar'
'Venkatasubbaiah Krishnan'
'Alexander Steiner'
'Jamie F. Bickley'

_publ_section_title
;
 Cyclotriphosphazene Hydrazides as Efficient Multisite Coordination
 Ligands. \h3-fac-non-geminal-N3 Coordination of
 spiro-N3P3[O2C12H8][N(Me)NH2]4(L) in L2CoCl3 and L2M(NO3)2 (M = Ni, Zn,
 Cd)
;
_journal_name_full 'Inorganic Chemistry'
_journal_page_first 166
_journal_page_last 172
_journal_paper_doi 10.1021/ic034561d
_journal_volume 43
_journal_year 2004
_chemical_formula_sum 'C36 H66 N26 O12 P6 Zn'
_chemical_formula_weight 1306.34
_chemical_name_systematic
; 
 ? 
;
_space_group_IT_number 14
_symmetry_cell_setting monoclinic
_symmetry_space_group_name_Hall '-P 2ybc'
_symmetry_space_group_name_H-M 'P 1 21/c 1'
_atom_sites_solution_hydrogens geom
_atom_sites_solution_primary direct
_atom_sites_solution_secondary difmap
_audit_creation_method SHELXL-97
_cell_angle_alpha 90.00
_cell_angle_beta 108.5460(10)
_cell_angle_gamma 90.00
_cell_formula_units_Z 2
_cell_length_a 16.3310(9)
_cell_length_b 15.5539(9)
_cell_length_c 12.7101(7)
_cell_measurement_temperature 100(2)
_cell_volume 3060.8(3)
_computing_structure_refinement 'SHELXL-97 (Sheldrick, 1997)'
_computing_structure_solution 'SHELXS-97 (Sheldrick, 1990)'
_diffrn_ambient_temperature 100(2)
_diffrn_measured_fraction_theta_full 0.922
_diffrn_measured_fraction_theta_max 0.922
_diffrn_measurement_device_type 'Bruker Apex CCD'
_diffrn_measurement_method \w-scans
_diffrn_radiation_monochromator graphite
_diffrn_radiation_source 'fine-focus sealed tube'
_diffrn_radiation_type MoK\a
_diffrn_radiation_wavelength 0.71073
_diffrn_reflns_av_R_equivalents 0.0158
_diffrn_reflns_av_sigmaI/netI 0.0175
_diffrn_reflns_limit_h_max 21
_diffrn_reflns_limit_h_min -10
_diffrn_reflns_limit_k_max 19
_diffrn_reflns_limit_k_min -20
_diffrn_reflns_limit_l_max 15
_diffrn_reflns_limit_l_min -16
_diffrn_reflns_number 18759
_diffrn_reflns_theta_full 28.32
_diffrn_reflns_theta_max 28.32
_diffrn_reflns_theta_min 1.32
_exptl_absorpt_coefficient_mu 0.632
_exptl_absorpt_correction_T_max 1.000
_exptl_absorpt_correction_T_min 0.885
_exptl_absorpt_correction_type semi-empirical
_exptl_absorpt_process_details SADABS
_exptl_crystal_colour colourless
_exptl_crystal_density_diffrn 1.417
_exptl_crystal_density_method 'not measured'
_exptl_crystal_description prism
_exptl_crystal_F_000 1360
_exptl_crystal_size_max 0.7
_exptl_crystal_size_mid 0.6
_exptl_crystal_size_min 0.5
_refine_diff_density_max 0.874
_refine_diff_density_min -0.433
_refine_diff_density_rms 0.076
_refine_ls_extinction_method none
_refine_ls_goodness_of_fit_ref 1.054
_refine_ls_hydrogen_treatment mixed
_refine_ls_matrix_type full
_refine_ls_number_parameters 519
_refine_ls_number_reflns 7022
_refine_ls_number_restraints 66
_refine_ls_restrained_S_all 1.059
_refine_ls_R_factor_all 0.0417
_refine_ls_R_factor_gt 0.0387
_refine_ls_shift/su_max 0.001
_refine_ls_shift/su_mean 0.000
_refine_ls_structure_factor_coef Fsqd
_refine_ls_weighting_details 'calc w=1/[\s^2^(Fo^2^)+(0.0708P)^2^+2.4411P] where P=(Fo^2^+2Fc^2^)/3'
_refine_ls_weighting_scheme calc
_refine_ls_wR_factor_gt 0.1161
_refine_ls_wR_factor_ref 0.1179
_reflns_number_gt 6371
_reflns_number_total 7022
_reflns_threshold_expression >2sigma(I)
_cod_data_source_file ic034561dsi20030806_120741_3.cif
_cod_data_source_block compound_6
_cod_database_code 4310298

loop_
_symmetry_equiv_pos_as_xyz
'x, y, z'
'-x, y+1/2, -z+1/2'
'-x, -y, -z'
'x, -y-1/2, z-1/2'

loop_
_atom_site_label
_atom_site_type_symbol
_atom_site_fract_x
_atom_site_fract_y
_atom_site_fract_z
_atom_site_U_iso_or_equiv
_atom_site_adp_type
_atom_site_occupancy
_atom_site_symmetry_multiplicity
_atom_site_calc_flag
_atom_site_refinement_flags
_atom_site_disorder_assembly
_atom_site_disorder_group
Zn1 Zn 0.5000 0.5000 0.5000 0.01511(10) Uani 1 2 d S . .
P1 P 0.33139(3) 0.50415(3) 0.28997(4) 0.01718(12) Uani 1 1 d . . .
P2 P 0.30656(3) 0.50699(3) 0.50192(4) 0.01507(12) Uani 1 1 d . . .
P3 P 0.18451(3) 0.43226(3) 0.32073(4) 0.01538(11) Uani 1 1 d . . .
O1 O 0.09522(8) 0.48066(9) 0.26041(12) 0.0192(3) Uani 1 1 d . . .
O2 O 0.15481(8) 0.33437(8) 0.31232(11) 0.0174(3) Uani 1 1 d . . .
O6 O 0.39997(15) 0.25855(13) 0.44716(19) 0.0554(5) Uani 1 1 d . . .
N1 N 0.36273(10) 0.52779(10) 0.42072(13) 0.0156(3) Uani 1 1 d . . .
N2 N 0.21990(10) 0.45315(10) 0.44833(13) 0.0177(3) Uani 1 1 d . . .
N3 N 0.24301(10) 0.45190(11) 0.24646(13) 0.0195(3) Uani 1 1 d . . .
N4 N 0.41494(10) 0.45503(12) 0.26909(13) 0.0226(3) Uani 1 1 d . . .
N5 N 0.47260(10) 0.41094(11) 0.36325(14) 0.0197(3) Uani 1 1 d . . .
H5A H 0.5203(17) 0.4054(17) 0.345(2) 0.024(6) Uiso 1 1 d . . .
H5B H 0.4508(18) 0.3461(19) 0.367(2) 0.038(7) Uiso 1 1 d . . .
N6 N 0.31868(11) 0.58684(12) 0.20478(15) 0.0247(4) Uani 1 1 d . . .
N7 N 0.39362(12) 0.63999(13) 0.22625(17) 0.0290(4) Uani 1 1 d . . .
H7A H 0.4014(19) 0.6519(19) 0.157(3) 0.039(8) Uiso 1 1 d . . .
H7B H 0.3854(19) 0.689(2) 0.262(2) 0.037(8) Uiso 1 1 d . . .
N8 N 0.37534(10) 0.46107(11) 0.61306(13) 0.0194(3) Uani 1 1 d . . .
N9 N 0.44609(10) 0.41503(11) 0.59518(14) 0.0193(3) Uani 1 1 d . . .
H9A H 0.4242(15) 0.3492(16) 0.576(2) 0.021(6) Uiso 1 1 d . . .
H9B H 0.4814(17) 0.4084(17) 0.657(2) 0.024(6) Uiso 1 1 d . . .
N10 N 0.27613(10) 0.59254(11) 0.55769(14) 0.0202(3) Uani 1 1 d . . .
N11 N 0.34723(11) 0.64801(12) 0.61147(17) 0.0258(4) Uani 1 1 d . . .
H11A H 0.3407(18) 0.6628(19) 0.670(3) 0.033(7) Uiso 1 1 d . . .
H11B H 0.3416(17) 0.6937(18) 0.565(2) 0.028(6) Uiso 1 1 d . . .
N13 N 0.2545(2) 0.35790(19) 0.9024(2) 0.0615(7) Uani 1 1 d . . .
C1 C 0.40185(19) 0.4124(3) 0.1631(2) 0.0523(8) Uani 1 1 d . . .
H1A H 0.461(3) 0.402(3) 0.155(4) 0.084(13) Uiso 1 1 d . . .
H1B H 0.367(3) 0.454(3) 0.096(3) 0.072(11) Uiso 1 1 d . . .
H1C H 0.377(3) 0.344(3) 0.175(3) 0.078(12) Uiso 1 1 d . . .
C2 C 0.23604(15) 0.63155(18) 0.1575(2) 0.0388(6) Uani 1 1 d . . .
H2A H 0.225(2) 0.680(3) 0.199(3) 0.063(11) Uiso 1 1 d . . .
H2B H 0.1869(19) 0.595(2) 0.141(2) 0.037(7) Uiso 1 1 d . . .
H2C H 0.235(2) 0.654(2) 0.081(3) 0.048(8) Uiso 1 1 d . . .
C3 C 0.34384(16) 0.42207(19) 0.6973(2) 0.0370(6) Uani 1 1 d . . .
H3A H 0.325(2) 0.359(2) 0.673(3) 0.046(8) Uiso 1 1 d . . .
H3B H 0.293(2) 0.457(2) 0.699(3) 0.050(9) Uiso 1 1 d . . .
H3C H 0.393(2) 0.418(2) 0.771(3) 0.060(10) Uiso 1 1 d . . .
C4 C 0.19581(14) 0.63712(15) 0.4984(2) 0.0284(4) Uani 1 1 d . . .
H4A H 0.179(2) 0.679(2) 0.548(3) 0.046(8) Uiso 1 1 d . . .
H4B H 0.1481(17) 0.5967(17) 0.472(2) 0.026(6) Uiso 1 1 d . . .
H4C H 0.2033(19) 0.668(2) 0.442(3) 0.040(8) Uiso 1 1 d . . .
C5 C 0.01547(11) 0.45343(12) 0.26827(16) 0.0190(4) Uani 1 1 d . . .
C6 C -0.02583(14) 0.50658(14) 0.32227(19) 0.0254(4) Uani 1 1 d . . .
H6 H 0.0008(18) 0.5552(19) 0.355(2) 0.033(7) Uiso 1 1 d . . .
C7 C -0.10946(15) 0.48677(16) 0.3205(2) 0.0303(5) Uani 1 1 d . . .
H7 H -0.1332(18) 0.5209(18) 0.360(2) 0.030(7) Uiso 1 1 d . . .
C8 C -0.15042(13) 0.41496(15) 0.26290(19) 0.0283(4) Uani 1 1 d . . .
H8 H -0.2050(19) 0.4042(18) 0.263(2) 0.035(7) Uiso 1 1 d . . .
C9 C -0.10747(13) 0.36138(14) 0.21067(17) 0.0236(4) Uani 1 1 d . . .
H9 H -0.1322(17) 0.3181(17) 0.174(2) 0.025(6) Uiso 1 1 d . . .
C10 C -0.02283(12) 0.37897(12) 0.21307(15) 0.0187(4) Uani 1 1 d . . .
C11 C 0.02301(12) 0.32133(12) 0.15783(16) 0.0189(4) Uani 1 1 d . . .
C12 C -0.01951(13) 0.28250(14) 0.05528(17) 0.0242(4) Uani 1 1 d . . .
H12 H -0.0781(18) 0.2974(17) 0.020(2) 0.030(7) Uiso 1 1 d . . .
C13 C 0.02329(15) 0.22680(15) 0.00557(18) 0.0281(4) Uani 1 1 d . . .
H13 H -0.0034(17) 0.2000(17) -0.059(2) 0.030(7) Uiso 1 1 d . . .
C14 C 0.11008(15) 0.20838(14) 0.05685(18) 0.0275(4) Uani 1 1 d . . .
H14 H 0.1404(18) 0.1718(19) 0.021(2) 0.035(7) Uiso 1 1 d . . .
C15 C 0.15392(13) 0.24588(13) 0.15819(17) 0.0229(4) Uani 1 1 d . . .
H15 H 0.2133(16) 0.2345(16) 0.197(2) 0.024(6) Uiso 1 1 d . . .
C16 C 0.11012(12) 0.30106(12) 0.20703(15) 0.0180(4) Uani 1 1 d . . .
C17 C 0.20140(19) 0.38950(18) 0.9292(2) 0.0429(6) Uani 1 1 d . . .
C18 C 0.1354(2) 0.4305(2) 0.9632(2) 0.0479(7) Uani 1 1 d . . .
H18A H 0.162(3) 0.435(3) 1.046(4) 0.082(13) Uiso 1 1 d . . .
H18B H 0.078(3) 0.385(3) 0.928(4) 0.080(12) Uiso 1 1 d . . .
H18C H 0.118(3) 0.489(2) 0.917(3) 0.069(12) Uiso 1 1 d . . .
N12 N 0.3814(2) 0.8057(2) 0.4255(3) 0.0605(8) Uani 1 1 d U . .
O3 O 0.30921(19) 0.7869(2) 0.4154(3) 0.0681(12) Uani 0.773(5) 1 d PU A 1
O4 O 0.4096(3) 0.8138(4) 0.3489(3) 0.0740(14) Uani 0.773(5) 1 d PU A 1
O5 O 0.43615(17) 0.8086(2) 0.5240(2) 0.0553(9) Uani 0.773(5) 1 d PU A 1
O3' O 0.4381(16) 0.8009(18) 0.3868(18) 0.111(6) Uani 0.227(5) 1 d PU A 2
O4' O 0.3468(12) 0.8195(11) 0.4846(14) 0.097(4) Uani 0.227(5) 1 d PU A 2
O5' O 0.3083(7) 0.7821(6) 0.3306(9) 0.052(3) Uani 0.227(5) 1 d PU A 2

loop_
_atom_site_aniso_label
_atom_site_aniso_U_11
_atom_site_aniso_U_22
_atom_site_aniso_U_33
_atom_site_aniso_U_23
_atom_site_aniso_U_13
_atom_site_aniso_U_12
Zn1 0.00999(16) 0.01740(16) 0.01724(16) 0.00098(10) 0.00334(12) -0.00030(10)
P1 0.0108(2) 0.0240(3) 0.0161(2) 0.00248(17) 0.00319(18) 0.00006(16)
P2 0.0100(2) 0.0182(2) 0.0166(2) -0.00073(16) 0.00361(18) -0.00080(15)
P3 0.0101(2) 0.0175(2) 0.0173(2) -0.00012(16) 0.00262(17) -0.00033(16)
O1 0.0111(6) 0.0188(6) 0.0258(7) 0.0016(5) 0.0032(5) 0.0001(5)
O2 0.0144(6) 0.0177(6) 0.0177(6) -0.0008(5) 0.0018(5) -0.0003(5)
O6 0.0658(14) 0.0398(11) 0.0608(13) -0.0041(10) 0.0205(11) -0.0146(10)
N1 0.0108(7) 0.0181(7) 0.0173(7) 0.0014(6) 0.0038(6) -0.0004(6)
N2 0.0122(7) 0.0220(8) 0.0191(7) -0.0015(6) 0.0054(6) -0.0024(6)
N3 0.0137(7) 0.0265(8) 0.0172(7) 0.0004(6) 0.0034(6) -0.0023(6)
N4 0.0155(8) 0.0338(9) 0.0177(8) -0.0007(7) 0.0041(6) 0.0033(7)
N5 0.0124(7) 0.0218(8) 0.0239(8) -0.0001(6) 0.0041(6) 0.0004(6)
N6 0.0150(8) 0.0317(9) 0.0248(8) 0.0102(7) 0.0024(6) -0.0016(7)
N7 0.0207(9) 0.0334(10) 0.0298(10) 0.0119(8) 0.0037(7) -0.0052(7)
N8 0.0132(7) 0.0274(8) 0.0179(7) 0.0036(6) 0.0055(6) 0.0004(6)
N9 0.0122(7) 0.0208(8) 0.0225(8) 0.0039(6) 0.0021(6) 0.0017(6)
N10 0.0126(7) 0.0228(8) 0.0248(8) -0.0053(6) 0.0053(6) -0.0007(6)
N11 0.0207(9) 0.0254(9) 0.0307(10) -0.0103(8) 0.0074(7) -0.0041(7)
N13 0.0611(17) 0.0593(17) 0.0505(15) -0.0115(13) -0.0016(13) 0.0086(14)
C1 0.0361(14) 0.089(2) 0.0281(13) -0.0173(14) 0.0046(11) 0.0201(15)
C2 0.0195(11) 0.0418(14) 0.0495(15) 0.0219(12) 0.0030(10) 0.0031(10)
C3 0.0269(11) 0.0541(16) 0.0337(12) 0.0159(11) 0.0149(10) 0.0058(11)
C4 0.0203(10) 0.0272(11) 0.0352(12) -0.0029(9) 0.0053(9) 0.0053(8)
C5 0.0098(8) 0.0229(9) 0.0223(9) 0.0014(7) 0.0021(7) 0.0007(7)
C6 0.0169(10) 0.0276(11) 0.0286(11) -0.0060(8) 0.0031(8) 0.0020(8)
C7 0.0207(10) 0.0380(12) 0.0342(12) -0.0053(10) 0.0116(9) 0.0064(9)
C8 0.0136(9) 0.0379(12) 0.0350(11) 0.0000(9) 0.0098(8) 0.0006(8)
C9 0.0156(9) 0.0273(10) 0.0268(10) -0.0015(8) 0.0053(8) -0.0034(8)
C10 0.0133(8) 0.0228(9) 0.0187(8) 0.0011(7) 0.0032(7) 0.0000(7)
C11 0.0154(8) 0.0201(9) 0.0207(9) -0.0003(7) 0.0050(7) -0.0012(7)
C12 0.0183(9) 0.0283(10) 0.0231(9) -0.0026(8) 0.0025(8) -0.0031(8)
C13 0.0300(11) 0.0302(11) 0.0215(10) -0.0074(8) 0.0045(8) -0.0041(9)
C14 0.0313(11) 0.0258(10) 0.0277(10) -0.0051(8) 0.0126(9) 0.0017(8)
C15 0.0205(10) 0.0227(9) 0.0251(10) -0.0009(8) 0.0066(8) 0.0026(7)
C16 0.0168(9) 0.0188(8) 0.0169(8) -0.0008(7) 0.0033(7) -0.0021(7)
C17 0.0467(15) 0.0410(14) 0.0320(13) -0.0035(10) -0.0001(11) 0.0019(12)
C18 0.0563(18) 0.0515(17) 0.0334(14) 0.0082(12) 0.0108(12) 0.0036(14)
N12 0.0639(19) 0.0741(19) 0.0551(17) -0.0001(14) 0.0354(15) -0.0180(15)
O3 0.0359(16) 0.075(2) 0.081(3) 0.025(2) 0.0005(16) -0.0067(14)
O4 0.089(3) 0.100(3) 0.036(2) -0.004(2) 0.024(2) -0.049(3)
O5 0.0434(15) 0.096(2) 0.0280(13) -0.0079(13) 0.0127(11) 0.0018(14)
O3' 0.109(11) 0.115(10) 0.074(11) 0.011(9) -0.020(9) -0.025(9)
O4' 0.101(9) 0.114(9) 0.079(7) -0.002(7) 0.033(7) -0.020(7)
O5' 0.067(5) 0.046(5) 0.065(6) 0.010(4) 0.051(5) 0.013(4)

loop_
_atom_type_symbol
_atom_type_description
_atom_type_scat_dispersion_real
_atom_type_scat_dispersion_imag
_atom_type_scat_source
C C 0.0033 0.0016 'International Tables Vol C Tables 4.2.6.8 and 6.1.1.4'
H H 0.0000 0.0000 'International Tables Vol C Tables 4.2.6.8 and 6.1.1.4'
N N 0.0061 0.0033 'International Tables Vol C Tables 4.2.6.8 and 6.1.1.4'
O O 0.0106 0.0060 'International Tables Vol C Tables 4.2.6.8 and 6.1.1.4'
P P 0.1023 0.0942 'International Tables Vol C Tables 4.2.6.8 and 6.1.1.4'
Zn Zn 0.2839 1.4301 'International Tables Vol C Tables 4.2.6.8 and 6.1.1.4'

loop_
_geom_angle_atom_site_label_1
_geom_angle_atom_site_label_2
_geom_angle_atom_site_label_3
_geom_angle
_geom_angle_site_symmetry_1
_geom_angle_site_symmetry_3
_geom_angle_publ_flag
N5 Zn1 N5 180.0 3_666 . ?
N5 Zn1 N9 87.63(6) 3_666 . ?
N5 Zn1 N9 92.37(6) . . ?
N5 Zn1 N9 92.37(7) 3_666 3_666 ?
N5 Zn1 N9 87.63(6) . 3_666 ?
N9 Zn1 N9 180.00(7) . 3_666 ?
N5 Zn1 N1 80.57(6) 3_666 3_666 ?
N5 Zn1 N1 99.43(6) . 3_666 ?
N9 Zn1 N1 99.30(6) . 3_666 ?
N9 Zn1 N1 80.70(6) 3_666 3_666 ?
N5 Zn1 N1 99.43(6) 3_666 . ?
N5 Zn1 N1 80.57(6) . . ?
N9 Zn1 N1 80.70(6) . . ?
N9 Zn1 N1 99.30(6) 3_666 . ?
N1 Zn1 N1 180.0 3_666 . ?
N3 P1 N1 115.33(8) . . ?
N3 P1 N6 104.98(9) . . ?
N1 P1 N6 115.41(9) . . ?
N3 P1 N4 114.22(9) . . ?
N1 P1 N4 105.17(8) . . ?
N6 P1 N4 101.09(9) . . ?
N2 P2 N1 115.99(8) . . ?
N2 P2 N10 104.93(8) . . ?
N1 P2 N10 114.88(9) . . ?
N2 P2 N8 113.88(9) . . ?
N1 P2 N8 105.16(8) . . ?
N10 P2 N8 101.26(9) . . ?
N3 P3 N2 119.01(8) . . ?
N3 P3 O2 112.09(8) . . ?
N2 P3 O2 105.73(8) . . ?
N3 P3 O1 104.82(8) . . ?
N2 P3 O1 112.10(8) . . ?
O2 P3 O1 101.88(7) . . ?
C5 O1 P3 123.24(12) . . ?
C16 O2 P3 118.18(12) . . ?
P2 N1 P1 123.49(10) . . ?
P2 N1 Zn1 111.88(8) . . ?
P1 N1 Zn1 111.78(8) . . ?
P3 N2 P2 122.19(10) . . ?
P3 N3 P1 123.16(10) . . ?
N5 N4 C1 114.66(19) . . ?
N5 N4 P1 116.14(13) . . ?
C1 N4 P1 118.19(15) . . ?
N4 N5 Zn1 106.10(11) . . ?
N7 N6 C2 115.12(18) . . ?
N7 N6 P1 113.82(13) . . ?
C2 N6 P1 123.07(15) . . ?
N9 N8 C3 113.42(17) . . ?
N9 N8 P2 116.10(12) . . ?
C3 N8 P2 120.13(14) . . ?
N8 N9 Zn1 105.97(11) . . ?
N11 N10 C4 114.70(17) . . ?
N11 N10 P2 112.31(12) . . ?
C4 N10 P2 120.15(14) . . ?
C6 C5 C10 122.40(18) . . ?
C6 C5 O1 117.79(18) . . ?
C10 C5 O1 119.52(17) . . ?
C5 C6 C7 119.4(2) . . ?
C8 C7 C6 119.5(2) . . ?
C7 C8 C9 120.3(2) . . ?
C8 C9 C10 121.2(2) . . ?
C5 C10 C9 117.06(18) . . ?
C5 C10 C11 121.87(16) . . ?
C9 C10 C11 121.07(18) . . ?
C16 C11 C12 116.84(18) . . ?
C16 C11 C10 121.42(17) . . ?
C12 C11 C10 121.71(17) . . ?
C13 C12 C11 121.35(19) . . ?
C12 C13 C14 120.18(19) . . ?
C15 C14 C13 119.8(2) . . ?
C16 C15 C14 119.30(19) . . ?
C15 C16 C11 122.52(18) . . ?
C15 C16 O2 118.05(16) . . ?
C11 C16 O2 119.37(16) . . ?
N13 C17 C18 179.0(3) . . ?
O4' N12 O3 53.8(9) . . ?
O4' N12 O3' 160.3(15) . . ?
O3 N12 O3' 145.8(12) . . ?
O4' N12 O4 160.7(10) . . ?
O3 N12 O4 124.2(4) . . ?
O3' N12 O4 28.5(9) . . ?
O4' N12 O5 71.1(10) . . ?
O3 N12 O5 118.3(3) . . ?
O3' N12 O5 90.8(9) . . ?
O4 N12 O5 117.1(4) . . ?
O4' N12 O5' 98.8(10) . . ?
O3 N12 O5' 47.0(4) . . ?
O3' N12 O5' 100.6(10) . . ?
O4 N12 O5' 77.3(4) . . ?
O5 N12 O5' 162.2(5) . . ?

loop_
_geom_bond_atom_site_label_1
_geom_bond_atom_site_label_2
_geom_bond_distance
_geom_bond_site_symmetry_2
_geom_bond_publ_flag
Zn1 N5 2.1553(17) 3_666 ?
Zn1 N5 2.1553(17) . ?
Zn1 N9 2.1594(17) . ?
Zn1 N9 2.1594(17) 3_666 ?
Zn1 N1 2.1888(15) 3_666 ?
Zn1 N1 2.1888(15) . ?
P1 N3 1.5943(16) . ?
P1 N1 1.6180(16) . ?
P1 N6 1.6513(18) . ?
P1 N4 1.6572(17) . ?
P2 N2 1.5984(16) . ?
P2 N1 1.6166(16) . ?
P2 N10 1.6566(17) . ?
P2 N8 1.6607(16) . ?
P3 N3 1.5719(17) . ?
P3 N2 1.5728(16) . ?
P3 O2 1.5911(14) . ?
P3 O1 1.6030(14) . ?
O1 C5 1.403(2) . ?
O2 C16 1.404(2) . ?
N4 N5 1.440(2) . ?
N4 C1 1.455(3) . ?
N6 N7 1.429(2) . ?
N6 C2 1.466(3) . ?
N8 N9 1.437(2) . ?
N8 C3 1.460(3) . ?
N10 N11 1.433(2) . ?
N10 C4 1.463(3) . ?
N13 C17 1.139(4) . ?
C5 C6 1.380(3) . ?
C5 C10 1.395(3) . ?
C6 C7 1.393(3) . ?
C7 C8 1.385(3) . ?
C8 C9 1.387(3) . ?
C9 C10 1.400(3) . ?
C10 C11 1.480(3) . ?
C11 C16 1.396(3) . ?
C11 C12 1.404(3) . ?
C12 C13 1.385(3) . ?
C13 C14 1.389(3) . ?
C14 C15 1.388(3) . ?
C15 C16 1.384(3) . ?
C17 C18 1.433(4) . ?
N12 O4' 1.095(16) . ?
N12 O3 1.181(4) . ?
N12 O3' 1.18(3) . ?
N12 O4 1.209(5) . ?
N12 O5 1.288(4) . ?
N12 O5' 1.448(12) . ?
